data_4349534
loop_
_publ_author_name
'Lin, Jing-Xiang'
'Liang, Jun'
'Feng, Ji-Fei'
'Karadeniz, Bahar'
'L\"u, Jian'
'Cao, Rong'

_publ_section_title
;
 Iodine uptake and enhanced electrical conductivity in a porous
 coordination polymer based on cucurbit[6]uril
;
_journal_issue 11
_journal_name_full 'Inorganic Chemistry Frontiers'
_journal_page_first 1393
_journal_paper_doi 10.1039/C6QI00305B
_journal_volume 3
_journal_year 2016
_chemical_formula_moiety C36H36N24O12,2Na+3H2O,2I-,2H2O
_chemical_formula_sum 'C36 H36 I2 N24 Na2 O20'
_chemical_formula_weight 1440.67
_space_group_IT_number 58
_space_group_name_Hall '-P 2 2n'
_space_group_name_H-M_alt 'P n n m'
_symmetry_cell_setting orthorhombic
_symmetry_space_group_name_H-M 'P n n m'
_atom_sites_solution_hydrogens geom
_atom_sites_solution_primary direct
_atom_sites_solution_secondary difmap
_audit_creation_method SHELXL-97
_audit_update_record
;
2016-04-07 deposited with the CCDC.
2016-09-07 downloaded from the CCDC.
;
_cell_angle_alpha 90.00
_cell_angle_beta 90.00
_cell_angle_gamma 90.00
_cell_formula_units_Z 2
_cell_length_a 11.6184(7)
_cell_length_b 15.9574(10)
_cell_length_c 15.0119(11)
_cell_measurement_reflns_used 4327
_cell_measurement_temperature 173(2)
_cell_measurement_theta_max 73.22
_cell_measurement_theta_min 4.04
_cell_volume 2783.2(3)
_computing_structure_refinement 'SHELXL-97 (Sheldrick, 1997)'
_computing_structure_solution 'SHELXS-97 (Sheldrick, 1990)'
_diffrn_ambient_temperature 173(2)
_diffrn_measured_fraction_theta_full 0.971
_diffrn_measured_fraction_theta_max 0.971
_diffrn_measurement_device_type 'Agilent Supranova'
_diffrn_radiation_monochromator graphite
_diffrn_radiation_source 'fine-focus sealed tube'
_diffrn_radiation_type CuK\a
_diffrn_radiation_wavelength 1.54184
_diffrn_reflns_av_R_equivalents 0.0302
_diffrn_reflns_av_sigmaI/netI 0.0307
_diffrn_reflns_limit_h_max 8
_diffrn_reflns_limit_h_min -14
_diffrn_reflns_limit_k_max 13
_diffrn_reflns_limit_k_min -19
_diffrn_reflns_limit_l_max 16
_diffrn_reflns_limit_l_min -18
_diffrn_reflns_number 6700
_diffrn_reflns_theta_full 73.22
_diffrn_reflns_theta_max 73.22
_diffrn_reflns_theta_min 4.04
_exptl_absorpt_coefficient_mu 9.857
_exptl_absorpt_correction_T_max 0.5060
_exptl_absorpt_correction_T_min 0.2699
_exptl_absorpt_correction_type empirical
_exptl_crystal_colour colorless
_exptl_crystal_density_diffrn 1.700
_exptl_crystal_density_method 'not measured'
_exptl_crystal_description prism
_exptl_crystal_F_000 1416
_exptl_crystal_size_max 0.18
_exptl_crystal_size_mid 0.08
_exptl_crystal_size_min 0.08
_refine_diff_density_max 1.700
_refine_diff_density_min -1.378
_refine_diff_density_rms 0.155
_refine_ls_extinction_method none
_refine_ls_goodness_of_fit_ref 1.072
_refine_ls_hydrogen_treatment mixed
_refine_ls_matrix_type full
_refine_ls_number_parameters 204
_refine_ls_number_reflns 2829
_refine_ls_number_restraints 0
_refine_ls_restrained_S_all 1.072
_refine_ls_R_factor_all 0.0801
_refine_ls_R_factor_gt 0.0665
_refine_ls_shift/su_max 0.001
_refine_ls_shift/su_mean 0.000
_refine_ls_structure_factor_coef Fsqd
_refine_ls_weighting_details 'calc w=1/[\s^2^(Fo^2^)+(0.1443P)^2^+4.6915P] where P=(Fo^2^+2Fc^2^)/3'
_refine_ls_weighting_scheme calc
_refine_ls_wR_factor_gt 0.2055
_refine_ls_wR_factor_ref 0.2235
_reflns_number_gt 2196
_reflns_number_total 2829
_reflns_threshold_expression >2sigma(I)
_cod_data_source_file c6qi00305b2.cif
_cod_data_source_block 1
_cod_original_sg_symbol_H-M Pnnm
_cod_database_code 4349534

loop_
_symmetry_equiv_pos_as_xyz
'x, y, z'
'-x, -y, z'
'x+1/2, -y+1/2, -z+1/2'
'-x+1/2, y+1/2, -z+1/2'
'-x, -y, -z'
'x, y, -z'
'-x-1/2, y-1/2, z-1/2'
'x-1/2, -y-1/2, z-1/2'

loop_
_atom_site_label
_atom_site_type_symbol
_atom_site_fract_x
_atom_site_fract_y
_atom_site_fract_z
_atom_site_U_iso_or_equiv
_atom_site_adp_type
_atom_site_occupancy
_atom_site_symmetry_multiplicity
_atom_site_calc_flag
_atom_site_refinement_flags
I1 I 0.73393(6) -0.00206(3) 0.0000 0.0521(3) Uani 1 2 d S
N2 N 0.3724(4) -0.5401(3) -0.2858(3) 0.0437(11) Uani 1 1 d .
N3 N 0.4305(4) -0.4080(3) -0.2978(4) 0.0475(12) Uani 1 1 d .
C5 C 0.4291(6) -0.3187(4) -0.2889(4) 0.0491(14) Uani 1 1 d .
H5A H 0.3480 -0.2999 -0.2850 0.059 Uiso 1 1 calc R
H5B H 0.4627 -0.2937 -0.3434 0.059 Uiso 1 1 calc R
O2 O 0.2535(4) -0.4347(3) -0.2360(4) 0.0614(13) Uani 1 1 d .
C4 C 0.3427(5) -0.4588(4) -0.2696(4) 0.0458(13) Uani 1 1 d .
C2 C 0.2891(5) -0.6074(4) -0.2823(4) 0.0475(14) Uani 1 1 d .
H2A H 0.2913 -0.6388 -0.3391 0.057 Uiso 1 1 calc R
H2B H 0.2111 -0.5832 -0.2757 0.057 Uiso 1 1 calc R
C3 C 0.4769(5) -0.5454(4) -0.3386(4) 0.0438(13) Uani 1 1 d .
H3 H 0.4607 -0.5656 -0.4004 0.053 Uiso 1 1 calc R
N4 N 0.4910(4) -0.2866(3) -0.2123(4) 0.0440(12) Uani 1 1 d .
N5 N 0.5175(4) -0.2268(3) -0.0807(4) 0.0433(11) Uani 1 1 d .
C9 C 0.4893(7) -0.1827(5) 0.0000 0.0436(19) Uani 1 2 d S
H9A H 0.5304 -0.1283 0.0000 0.052 Uiso 1 2 calc SR
H9B H 0.4057 -0.1705 0.0000 0.052 Uiso 1 2 calc SR
N1 N 0.3105(4) -0.6650(3) -0.2090(3) 0.0438(11) Uani 1 1 d .
C10 C 0.4373(5) -0.2619(3) -0.1358(4) 0.0448(13) Uani 1 1 d .
C7 C 0.6298(5) -0.2217(3) -0.1230(4) 0.0396(12) Uani 1 1 d .
H7 H 0.6549 -0.1622 -0.1305 0.048 Uiso 1 1 calc R
C6 C 0.6122(5) -0.2651(3) -0.2139(4) 0.0430(13) Uani 1 1 d .
H6 H 0.6313 -0.2270 -0.2647 0.052 Uiso 1 1 calc R
O1 O 0.1747(4) -0.6117(3) -0.1128(3) 0.0592(12) Uani 1 1 d .
N6 N 0.7177(4) -0.2712(3) -0.0805(3) 0.0413(11) Uani 1 1 d .
O3 O 0.3346(4) -0.2691(3) -0.1197(3) 0.0577(12) Uani 1 1 d .
C1 C 0.2495(4) -0.6623(4) -0.1315(4) 0.0414(12) Uani 1 1 d .
C8 C 0.7777(7) -0.2477(6) 0.0000 0.0426(18) Uani 1 2 d S
H8A H 0.8546 -0.2744 0.0000 0.051 Uiso 1 2 calc SR
H8B H 0.7894 -0.1862 0.0000 0.051 Uiso 1 2 calc SR
Na7 Na 0.133(3) -0.5011(9) 0.0000 0.300(15) Uani 1 2 d S
O4W O 0.0000 -0.5000 -0.3318(16) 0.168(9) Uani 1 2 d S
O3W O 0.1054(13) -0.2463(15) 0.0000 0.208(8) Uani 1 2 d S
O2W O 0.295(2) -0.437(3) 0.0000 0.286(15) Uani 1 2 d S
O1W O 0.0689(16) -0.402(2) -0.1248(17) 0.210(12) Uani 0.50 1 d P

loop_
_atom_site_aniso_label
_atom_site_aniso_U_11
_atom_site_aniso_U_22
_atom_site_aniso_U_33
_atom_site_aniso_U_23
_atom_site_aniso_U_13
_atom_site_aniso_U_12
I1 0.0668(5) 0.0420(4) 0.0474(4) 0.000 0.000 -0.0040(2)
N2 0.041(2) 0.040(2) 0.050(3) -0.002(2) 0.001(2) -0.006(2)
N3 0.048(3) 0.038(2) 0.056(3) -0.007(2) -0.003(2) -0.002(2)
C5 0.055(3) 0.039(3) 0.053(3) 0.004(3) -0.014(3) 0.003(3)
O2 0.053(3) 0.059(3) 0.073(3) -0.002(3) 0.004(2) 0.004(2)
C4 0.043(3) 0.050(3) 0.044(3) -0.002(3) -0.007(2) -0.003(3)
C2 0.041(3) 0.049(3) 0.052(3) 0.006(3) -0.006(3) -0.012(3)
C3 0.047(3) 0.044(4) 0.041(3) -0.002(3) 0.003(2) -0.008(3)
N4 0.039(3) 0.040(3) 0.054(3) -0.001(2) -0.0071(19) 0.0005(18)
N5 0.038(2) 0.040(3) 0.051(3) -0.001(2) 0.001(2) 0.0009(19)
C9 0.044(4) 0.031(4) 0.056(5) 0.000 0.000 0.007(3)
N1 0.041(2) 0.045(3) 0.046(2) 0.004(2) 0.003(2) 0.002(2)
C10 0.046(3) 0.031(3) 0.057(3) 0.007(2) -0.007(3) 0.007(2)
C7 0.042(3) 0.031(2) 0.046(3) 0.003(2) -0.001(2) -0.005(2)
C6 0.048(3) 0.033(3) 0.048(3) 0.006(2) -0.001(2) -0.007(2)
O1 0.053(3) 0.057(3) 0.068(3) 0.007(2) 0.006(2) 0.017(2)
N6 0.040(2) 0.042(3) 0.042(3) -0.003(2) -0.0045(19) 0.0018(19)
O3 0.039(2) 0.060(3) 0.075(3) -0.003(2) -0.003(2) 0.008(2)
C1 0.035(3) 0.040(3) 0.049(3) 0.000(2) -0.003(2) -0.007(2)
C8 0.037(4) 0.049(5) 0.042(4) 0.000 0.000 -0.007(3)
Na7 0.48(5) 0.25(2) 0.178(15) 0.000 0.000 -0.038(17)
O4W 0.085(9) 0.24(2) 0.175(18) 0.000 0.000 -0.002(8)
O3W 0.101(9) 0.31(3) 0.210(18) 0.000 0.000 -0.035(13)
O2W 0.162(18) 0.43(5) 0.27(3) 0.000 0.000 -0.08(3)
O1W 0.093(13) 0.33(3) 0.20(2) 0.04(2) 0.096(14) 0.066(16)

loop_
_atom_type_symbol
_atom_type_description
_atom_type_scat_dispersion_real
_atom_type_scat_dispersion_imag
_atom_type_scat_source
C C 0.0181 0.0091 'International Tables Vol C Tables 4.2.6.8 and 6.1.1.4'
H H 0.0000 0.0000 'International Tables Vol C Tables 4.2.6.8 and 6.1.1.4'
I I -0.3257 6.8362 'International Tables Vol C Tables 4.2.6.8 and 6.1.1.4'
N N 0.0311 0.0180 'International Tables Vol C Tables 4.2.6.8 and 6.1.1.4'
O O 0.0492 0.0322 'International Tables Vol C Tables 4.2.6.8 and 6.1.1.4'
Na Na 0.1353 0.1239 'International Tables Vol C Tables 4.2.6.8 and 6.1.1.4'

loop_
_geom_angle_atom_site_label_1
_geom_angle_atom_site_label_2
_geom_angle_atom_site_label_3
_geom_angle
_geom_angle_site_symmetry_1
_geom_angle_site_symmetry_3
C4 N2 C2 122.1(5) . .
C4 N2 C3 111.4(5) . .
C2 N2 C3 122.4(5) . .
C4 N3 C5 123.5(5) . .
C4 N3 C3 112.4(5) . 2_645
C5 N3 C3 124.1(5) . 2_645
N3 C5 N4 114.8(5) . .
O2 C4 N2 126.2(6) . .
O2 C4 N3 125.2(6) . .
N2 C4 N3 108.6(5) . .
N2 C2 N1 112.6(5) . .
N3 C3 N2 115.0(5) 2_645 .
N3 C3 C3 103.0(5) 2_645 2_645
N2 C3 C3 103.6(6) . 2_645
C10 N4 C5 122.9(5) . .
C10 N4 C6 112.9(5) . .
C5 N4 C6 123.5(5) . .
C10 N5 C9 123.7(5) . .
C10 N5 C7 111.7(5) . .
C9 N5 C7 123.0(5) . .
N5 C9 N5 114.6(7) 6 .
C1 N1 C6 113.2(5) . 2_645
C1 N1 C2 122.4(5) . .
C6 N1 C2 124.1(5) 2_645 .
O3 C10 N4 125.7(6) . .
O3 C10 N5 125.8(6) . .
N4 C10 N5 108.5(5) . .
N6 C7 N5 114.4(5) . .
N6 C7 C6 103.9(4) . .
N5 C7 C6 104.0(4) . .
N1 C6 N4 115.0(5) 2_645 .
N1 C6 C7 102.7(4) 2_645 .
N4 C6 C7 102.7(5) . .
C1 O1 Na7 139.7(9) . .
C1 N6 C7 112.1(5) 2_645 .
C1 N6 C8 122.5(5) 2_645 .
C7 N6 C8 124.8(5) . .
O1 C1 N1 126.0(6) . .
O1 C1 N6 125.8(6) . 2_645
N1 C1 N6 108.0(5) . 2_645
N6 C8 N6 113.6(6) 6 .
O2W Na7 O1 99.8(14) . 6
O2W Na7 O1 99.8(14) . .
O1 Na7 O1 85.6(6) 6 .
O2W Na7 O1W 87.8(12) . 6
O1 Na7 O1W 89.8(7) 6 6
O1 Na7 O1W 171.7(15) . 6
O2W Na7 O1W 87.8(12) . .
O1 Na7 O1W 171.7(15) 6 .
O1 Na7 O1W 89.8(7) . .
O1W Na7 O1W 93.9(14) 6 .
O2W Na7 Na7 150.8(16) . 5_545
O1 Na7 Na7 101.6(10) 6 5_545
O1 Na7 Na7 101.6(10) . 5_545
O1W Na7 Na7 72.6(10) 6 5_545
O1W Na7 Na7 72.6(10) . 5_545

loop_
_geom_bond_atom_site_label_1
_geom_bond_atom_site_label_2
_geom_bond_distance
_geom_bond_site_symmetry_2
N2 C4 1.364(9) .
N2 C2 1.446(7) .
N2 C3 1.452(8) .
N3 C4 1.370(8) .
N3 C5 1.432(7) .
N3 C3 1.444(8) 2_645
C5 N4 1.450(8) .
O2 C4 1.215(8) .
C2 N1 1.455(8) .
C3 N3 1.444(8) 2_645
C3 C3 1.545(12) 2_645
N4 C10 1.365(8) .
N4 C6 1.450(7) .
N5 C10 1.366(8) .
N5 C9 1.439(7) .
N5 C7 1.454(7) .
C9 N5 1.439(7) 6
N1 C1 1.362(7) .
N1 C6 1.434(7) 2_645
C10 O3 1.223(7) .
C7 N6 1.439(7) .
C7 C6 1.543(8) .
C6 N1 1.434(7) 2_645
O1 C1 1.220(7) .
O1 Na7 2.492(14) .
N6 C1 1.363(8) 2_645
N6 C8 1.445(6) .
C1 N6 1.363(8) 2_645
C8 N6 1.445(6) 6
Na7 O2W 2.13(4) .
Na7 O1 2.492(14) 6
Na7 O1W 2.56(3) 6
Na7 O1W 2.56(3) .
Na7 Na7 3.10(8) 5_545
